data_4126995
loop_
_publ_author_name
'Meng, Guangrong'
'Shi, Shicheng'
'Lalancette, Roger A.'
'Szostak, Roman'
'Szostak, Michal'

_publ_section_title
;
 Reversible Twisting of Primary Amides via Ground State N-C(O)
 Destabilization: Highly Twisted Rotationally-Inverted Acyclic Amides.
;
_journal_name_full 'Journal of the American Chemical Society'
_journal_paper_doi 10.1021/jacs.7b11309
_journal_year 2017
_chemical_formula_moiety 'C18 H22 N2 O5'
_chemical_formula_sum 'C18 H22 N2 O5'
_chemical_formula_weight 346.37
_space_group_crystal_system triclinic
_space_group_IT_number 2
_space_group_name_Hall '-P 1'
_space_group_name_H-M_alt 'P -1'
_symmetry_space_group_name_Hall '-P 1'
_symmetry_space_group_name_H-M 'P -1'
_atom_sites_solution_hydrogens geom
_atom_sites_solution_primary direct
_atom_sites_solution_secondary difmap
_audit_creation_method SHELXL-2014/7
_cell_angle_alpha 91.316(1)
_cell_angle_beta 101.162(1)
_cell_angle_gamma 102.764(1)
_cell_formula_units_Z 4
_cell_length_a 11.7945(3)
_cell_length_b 12.5579(3)
_cell_length_c 12.9994(3)
_cell_measurement_reflns_used 9880
_cell_measurement_temperature 100(2)
_cell_measurement_theta_max 68.46
_cell_measurement_theta_min 3.47
_cell_volume 1837.94(8)
_computing_cell_refinement 'APEX 2'
_computing_data_collection 'APEX 2 (Bruker, 2006)'
_computing_data_reduction 'SAINT (Bruker, 2005)'
_computing_molecular_graphics SHELXTL
_computing_publication_material SHELXTL
_computing_structure_refinement 'SHELXL-2014/7 (Sheldrick, 2014)'
_computing_structure_solution 'SHELXL-2014/7 (Sheldrick, 2014)'
_diffrn_ambient_temperature 100(2)
_diffrn_measured_fraction_theta_full 0.919
_diffrn_measured_fraction_theta_max 0.902
_diffrn_measurement_device_type 'Bruker SMART CCD Apex-II area-detector'
_diffrn_measurement_method '\f and \w'
_diffrn_radiation_monochromator graphite
_diffrn_radiation_source 'fine-focus sealed tube'
_diffrn_radiation_type CuK\a
_diffrn_radiation_wavelength 1.54178
_diffrn_reflns_av_R_equivalents 0.0263
_diffrn_reflns_av_unetI/netI 0.0201
_diffrn_reflns_Laue_measured_fraction_full 0.919
_diffrn_reflns_Laue_measured_fraction_max 0.902
_diffrn_reflns_limit_h_max 13
_diffrn_reflns_limit_h_min -12
_diffrn_reflns_limit_k_max 14
_diffrn_reflns_limit_k_min -14
_diffrn_reflns_limit_l_max 15
_diffrn_reflns_limit_l_min -15
_diffrn_reflns_number 17320
_diffrn_reflns_point_group_measured_fraction_full 0.919
_diffrn_reflns_point_group_measured_fraction_max 0.902
_diffrn_reflns_theta_full 67.679
_diffrn_reflns_theta_max 68.736
_diffrn_reflns_theta_min 3.474
_exptl_absorpt_coefficient_mu 0.761
_exptl_absorpt_correction_T_max 0.918
_exptl_absorpt_correction_T_min 0.835
_exptl_absorpt_correction_type numerical
_exptl_absorpt_process_details 'SADABS (Sheldrick, 2008a)'
_exptl_crystal_colour colourless
_exptl_crystal_density_diffrn 1.252
_exptl_crystal_description parallelepiped
_exptl_crystal_F_000 736
_exptl_crystal_size_max 0.304
_exptl_crystal_size_mid 0.224
_exptl_crystal_size_min 0.162
_refine_diff_density_max 0.228
_refine_diff_density_min -0.197
_refine_diff_density_rms 0.040
_refine_ls_extinction_coef 0.00143(17)
_refine_ls_extinction_expression Fc^*^=kFc[1+0.001xFc^2^\l^3^/sin(2\q)]^-1/4^
_refine_ls_extinction_method 'SHELXL-2014/7 (Sheldrick 2014'
_refine_ls_goodness_of_fit_ref 1.023
_refine_ls_hydrogen_treatment constr
_refine_ls_matrix_type full
_refine_ls_number_parameters 464
_refine_ls_number_reflns 6128
_refine_ls_number_restraints 0
_refine_ls_restrained_S_all 1.023
_refine_ls_R_factor_all 0.0347
_refine_ls_R_factor_gt 0.0327
_refine_ls_shift/su_max 0.001
_refine_ls_shift/su_mean 0.000
_refine_ls_structure_factor_coef Fsqd
_refine_ls_weighting_details 'w=1/[\s^2^(Fo^2^)+(0.0484P)^2^+0.6406P] where P=(Fo^2^+2Fc^2^)/3'
_refine_ls_weighting_scheme calc
_refine_ls_wR_factor_gt 0.0873
_refine_ls_wR_factor_ref 0.0890
_reflns_Friedel_coverage 0.000
_reflns_number_gt 5773
_reflns_number_total 6128
_reflns_threshold_expression 'I > 2\s(I)'
_cod_data_source_file ja7b11309_si_006.cif
_cod_data_source_block 160422RAL_MENG_DIBOC_100K_0m_a
_cod_database_code 4126995
_shelx_shelxl_version_number 2014/7
_shelx_space_group_comment
;
The symmetry employed for this shelxl refinement is uniquely defined
by the following loop, which should always be used as a source of
symmetry information in preference to the above space-group names.
They are only intended as comments.
;
_shelx_estimated_absorpt_t_min 0.802
_shelx_estimated_absorpt_t_max 0.873

loop_
_space_group_symop_operation_xyz
'x, y, z'
'-x, -y, -z'

loop_
_atom_site_label
_atom_site_type_symbol
_atom_site_fract_x
_atom_site_fract_y
_atom_site_fract_z
_atom_site_U_iso_or_equiv
_atom_site_adp_type
_atom_site_occupancy
_atom_site_site_symmetry_order
_atom_site_calc_flag
_atom_site_refinement_flags_posn
_atom_site_refinement_flags_adp
O1 O 0.70930(7) 0.58623(7) 0.54207(6) 0.01919(19) Uani 1 1 d . .
O2 O 0.75788(8) 0.58518(7) 0.84116(6) 0.02064(19) Uani 1 1 d . .
O3 O 0.71875(7) 0.75328(6) 0.85590(6) 0.01661(18) Uani 1 1 d . .
O4 O 0.74853(7) 0.81593(7) 0.57709(6) 0.0216(2) Uani 1 1 d . .
O5 O 0.88560(7) 0.81840(6) 0.72709(6) 0.01850(19) Uani 1 1 d . .
O1A O 0.73394(8) 0.35615(7) 0.40985(7) 0.0235(2) Uani 1 1 d . .
O2A O 0.76468(8) 0.44787(7) 0.12849(7) 0.0223(2) Uani 1 1 d . .
O3A O 0.77230(7) 0.27491(6) 0.08042(6) 0.01711(18) Uani 1 1 d . .
O4A O 0.56407(8) 0.20454(8) 0.16193(7) 0.0305(2) Uani 1 1 d . .
O5A O 0.67076(7) 0.14761(7) 0.30570(6) 0.01848(19) Uani 1 1 d . .
N1 N 0.72027(8) 0.68341(8) 0.69572(7) 0.0161(2) Uani 1 1 d . .
N2 N 0.21016(10) 0.18976(9) 0.70548(10) 0.0297(3) Uani 1 1 d . .
N1A N 0.74643(9) 0.30808(8) 0.24225(8) 0.0183(2) Uani 1 1 d . .
N2A N 1.27538(10) 0.79107(9) 0.35823(9) 0.0270(3) Uani 1 1 d . .
C1 C 0.67301(10) 0.59181(9) 0.62210(9) 0.0153(2) Uani 1 1 d . .
C2 C 0.57448(10) 0.50594(9) 0.64715(9) 0.0153(2) Uani 1 1 d . .
C3 C 0.73622(10) 0.66774(9) 0.80586(9) 0.0154(2) Uani 1 1 d . .
C4 C 0.78444(10) 0.78056(9) 0.65839(9) 0.0160(2) Uani 1 1 d . .
C5 C 0.55846(10) 0.40074(9) 0.60108(9) 0.0170(2) Uani 1 1 d . .
H5 H 0.6110 0.3860 0.5585 0.020 Uiso 1 1 calc R U
C6 C 0.46623(11) 0.31825(10) 0.61745(9) 0.0185(2) Uani 1 1 d . .
H6 H 0.4555 0.2463 0.5871 0.022 Uiso 1 1 calc R U
C7 C 0.38882(10) 0.34145(9) 0.67905(9) 0.0175(2) Uani 1 1 d . .
C8 C 0.40373(11) 0.44657(10) 0.72484(9) 0.0175(2) Uani 1 1 d . .
H8 H 0.3506 0.4615 0.7667 0.021 Uiso 1 1 calc R U
C9 C 0.49695(10) 0.52878(9) 0.70850(9) 0.0170(2) Uani 1 1 d . .
H9 H 0.5080 0.6007 0.7391 0.020 Uiso 1 1 calc R U
C10 C 0.28928(11) 0.25653(10) 0.69325(10) 0.0212(3) Uani 1 1 d . .
C11 C 0.72935(11) 0.75738(10) 0.97270(9) 0.0188(3) Uani 1 1 d . .
C12 C 0.63281(12) 0.66705(11) 0.99941(10) 0.0243(3) Uani 1 1 d . .
H12A H 0.5561 0.6696 0.9554 0.036 Uiso 1 1 calc R U
H12B H 0.6294 0.6774 1.0736 0.036 Uiso 1 1 calc R U
H12C H 0.6506 0.5959 0.9865 0.036 Uiso 1 1 calc R U
C13 C 0.85295(12) 0.74953(12) 1.02645(10) 0.0286(3) Uani 1 1 d . .
H13A H 0.8628 0.6752 1.0139 0.043 Uiso 1 1 calc R U
H13B H 0.8641 0.7666 1.1022 0.043 Uiso 1 1 calc R U
H13C H 0.9120 0.8018 0.9981 0.043 Uiso 1 1 calc R U
C14 C 0.70723(12) 0.86937(11) 0.99474(10) 0.0252(3) Uani 1 1 d . .
H14A H 0.7688 0.9258 0.9740 0.038 Uiso 1 1 calc R U
H14B H 0.7094 0.8810 1.0700 0.038 Uiso 1 1 calc R U
H14C H 0.6292 0.8736 0.9545 0.038 Uiso 1 1 calc R U
C15 C 0.96804(11) 0.92186(10) 0.70907(10) 0.0200(3) Uani 1 1 d . .
C16 C 1.01753(12) 0.90287(11) 0.61277(11) 0.0273(3) Uani 1 1 d . .
H16A H 1.0556 0.8408 0.6220 0.041 Uiso 1 1 calc R U
H16B H 1.0762 0.9686 0.6033 0.041 Uiso 1 1 calc R U
H16C H 0.9528 0.8869 0.5507 0.041 Uiso 1 1 calc R U
C17 C 0.90477(12) 1.01500(11) 0.70052(12) 0.0304(3) Uani 1 1 d . .
H17A H 0.8466 1.0046 0.6341 0.046 Uiso 1 1 calc R U
H17B H 0.9628 1.0846 0.7027 0.046 Uiso 1 1 calc R U
H17C H 0.8640 1.0160 0.7593 0.046 Uiso 1 1 calc R U
C18 C 1.06389(12) 0.93790(11) 0.80801(11) 0.0307(3) Uani 1 1 d . .
H18A H 1.0293 0.9479 0.8693 0.046 Uiso 1 1 calc R U
H18B H 1.1263 1.0028 0.8039 0.046 Uiso 1 1 calc R U
H18C H 1.0981 0.8734 0.8149 0.046 Uiso 1 1 calc R U
C1A C 0.78641(11) 0.37260(10) 0.33842(9) 0.0183(3) Uani 1 1 d . .
C2A C 0.89665(11) 0.46059(10) 0.34537(9) 0.0181(2) Uani 1 1 d . .
C3A C 0.76160(10) 0.35376(9) 0.14425(9) 0.0162(2) Uani 1 1 d . .
C4A C 0.64898(11) 0.21416(10) 0.23206(9) 0.0192(3) Uani 1 1 d . .
C5A C 0.90366(11) 0.55911(10) 0.40032(9) 0.0203(3) Uani 1 1 d . .
H5B H 0.8412 0.5676 0.4340 0.024 Uiso 1 1 calc R U
C6A C 1.00160(11) 0.64447(10) 0.40576(9) 0.0208(3) Uani 1 1 d . .
H6B H 1.0059 0.7124 0.4416 0.025 Uiso 1 1 calc R U
C7A C 1.09430(11) 0.63051(10) 0.35836(9) 0.0190(3) Uani 1 1 d . .
C8A C 1.08955(11) 0.53045(10) 0.30644(9) 0.0191(3) Uani 1 1 d . .
H8B H 1.1540 0.5206 0.2762 0.023 Uiso 1 1 calc R U
C9A C 0.99033(11) 0.44594(10) 0.29952(9) 0.0183(2) Uani 1 1 d . .
H9B H 0.9859 0.3779 0.2636 0.022 Uiso 1 1 calc R U
C10A C 1.19541(11) 0.72038(10) 0.36025(9) 0.0210(3) Uani 1 1 d . .
C11A C 0.77359(11) 0.29182(10) -0.03259(9) 0.0185(3) Uani 1 1 d . .
C12A C 0.88214(12) 0.38050(11) -0.03937(10) 0.0251(3) Uani 1 1 d . .
H12D H 0.8682 0.4522 -0.0219 0.038 Uiso 1 1 calc R U
H12E H 0.8970 0.3781 -0.1109 0.038 Uiso 1 1 calc R U
H12F H 0.9512 0.3684 0.0104 0.038 Uiso 1 1 calc R U
C13A C 0.65769(11) 0.31827(11) -0.08584(10) 0.0231(3) Uani 1 1 d . .
H13D H 0.5909 0.2621 -0.0726 0.035 Uiso 1 1 calc R U
H13E H 0.6543 0.3199 -0.1617 0.035 Uiso 1 1 calc R U
H13F H 0.6531 0.3899 -0.0576 0.035 Uiso 1 1 calc R U
C14A C 0.78358(13) 0.18044(11) -0.07232(10) 0.0273(3) Uani 1 1 d . .
H14D H 0.8582 0.1649 -0.0353 0.041 Uiso 1 1 calc R U
H14E H 0.7824 0.1802 -0.1479 0.041 Uiso 1 1 calc R U
H14F H 0.7166 0.1243 -0.0594 0.041 Uiso 1 1 calc R U
C15A C 0.57297(11) 0.05356(10) 0.31967(10) 0.0196(3) Uani 1 1 d . .
C16A C 0.54484(13) -0.02895(11) 0.22617(11) 0.0293(3) Uani 1 1 d . .
H16D H 0.5106 0.0032 0.1630 0.044 Uiso 1 1 calc R U
H16E H 0.4878 -0.0944 0.2388 0.044 Uiso 1 1 calc R U
H16F H 0.6179 -0.0490 0.2163 0.044 Uiso 1 1 calc R U
C17A C 0.62940(12) 0.00821(10) 0.41867(10) 0.0245(3) Uani 1 1 d . .
H17D H 0.6989 -0.0170 0.4065 0.037 Uiso 1 1 calc R U
H17E H 0.5718 -0.0533 0.4375 0.037 Uiso 1 1 calc R U
H17F H 0.6540 0.0656 0.4761 0.037 Uiso 1 1 calc R U
C18A C 0.46625(12) 0.09583(12) 0.33567(12) 0.0303(3) Uani 1 1 d . .
H18D H 0.4910 0.1535 0.3929 0.045 Uiso 1 1 calc R U
H18E H 0.4064 0.0357 0.3537 0.045 Uiso 1 1 calc R U
H18F H 0.4324 0.1256 0.2708 0.045 Uiso 1 1 calc R U

loop_
_atom_site_aniso_label
_atom_site_aniso_U_11
_atom_site_aniso_U_22
_atom_site_aniso_U_33
_atom_site_aniso_U_23
_atom_site_aniso_U_13
_atom_site_aniso_U_12
O1 0.0221(5) 0.0205(4) 0.0166(4) 0.0005(3) 0.0077(3) 0.0050(3)
O2 0.0267(5) 0.0188(4) 0.0183(4) 0.0017(3) 0.0044(3) 0.0093(3)
O3 0.0202(4) 0.0163(4) 0.0136(4) -0.0004(3) 0.0039(3) 0.0047(3)
O4 0.0225(5) 0.0197(4) 0.0196(5) 0.0053(3) 0.0006(3) 0.0014(3)
O5 0.0170(4) 0.0168(4) 0.0182(4) 0.0026(3) 0.0013(3) -0.0017(3)
O1A 0.0281(5) 0.0267(5) 0.0180(4) 0.0032(4) 0.0099(4) 0.0066(4)
O2A 0.0333(5) 0.0173(5) 0.0177(4) 0.0021(3) 0.0043(3) 0.0092(4)
O3A 0.0229(5) 0.0152(4) 0.0138(4) 0.0023(3) 0.0048(3) 0.0046(3)
O4A 0.0196(5) 0.0409(6) 0.0259(5) 0.0156(4) -0.0007(4) -0.0004(4)
O5A 0.0185(5) 0.0189(4) 0.0175(4) 0.0047(3) 0.0029(3) 0.0032(3)
N1 0.0171(5) 0.0148(5) 0.0151(5) 0.0003(4) 0.0043(4) 0.0001(4)
N2 0.0289(7) 0.0219(6) 0.0368(7) 0.0027(5) 0.0111(5) -0.0011(5)
N1A 0.0202(6) 0.0198(5) 0.0147(5) 0.0039(4) 0.0045(4) 0.0029(4)
N2A 0.0293(7) 0.0235(6) 0.0284(6) 0.0010(5) 0.0074(5) 0.0053(5)
C1 0.0150(6) 0.0159(6) 0.0157(6) 0.0011(4) 0.0018(4) 0.0060(4)
C2 0.0159(6) 0.0150(6) 0.0143(5) 0.0018(4) 0.0012(4) 0.0038(4)
C3 0.0124(6) 0.0160(6) 0.0168(6) -0.0011(5) 0.0033(4) 0.0010(4)
C4 0.0167(6) 0.0147(6) 0.0165(6) -0.0001(5) 0.0045(4) 0.0028(4)
C5 0.0187(6) 0.0185(6) 0.0143(5) -0.0002(4) 0.0026(4) 0.0059(4)
C6 0.0227(7) 0.0137(6) 0.0178(6) -0.0005(4) 0.0013(5) 0.0042(4)
C7 0.0180(6) 0.0162(6) 0.0169(6) 0.0039(5) 0.0013(4) 0.0025(4)
C8 0.0182(6) 0.0185(6) 0.0165(6) 0.0019(5) 0.0046(4) 0.0050(4)
C9 0.0195(6) 0.0144(6) 0.0168(6) -0.0009(4) 0.0031(4) 0.0042(4)
C10 0.0236(7) 0.0182(6) 0.0216(6) 0.0018(5) 0.0039(5) 0.0049(5)
C11 0.0201(6) 0.0246(6) 0.0124(6) -0.0021(5) 0.0025(4) 0.0076(5)
C12 0.0282(7) 0.0292(7) 0.0186(6) 0.0037(5) 0.0098(5) 0.0085(5)
C13 0.0235(7) 0.0415(8) 0.0210(7) -0.0049(6) -0.0008(5) 0.0130(6)
C14 0.0264(7) 0.0261(7) 0.0219(6) -0.0078(5) 0.0003(5) 0.0085(5)
C15 0.0180(6) 0.0148(6) 0.0240(7) 0.0029(5) 0.0036(5) -0.0027(4)
C16 0.0240(7) 0.0275(7) 0.0302(7) 0.0054(5) 0.0102(5) 0.0010(5)
C17 0.0287(8) 0.0174(7) 0.0426(8) -0.0014(6) 0.0054(6) 0.0022(5)
C18 0.0263(7) 0.0274(7) 0.0289(7) 0.0033(6) -0.0026(5) -0.0065(5)
C1A 0.0216(7) 0.0209(6) 0.0151(6) 0.0041(5) 0.0042(5) 0.0098(5)
C2A 0.0209(6) 0.0217(6) 0.0126(6) 0.0042(5) 0.0026(4) 0.0075(5)
C3A 0.0150(6) 0.0189(6) 0.0145(6) 0.0013(5) 0.0023(4) 0.0043(4)
C4A 0.0187(7) 0.0238(6) 0.0161(6) 0.0044(5) 0.0055(5) 0.0048(5)
C5A 0.0220(7) 0.0278(7) 0.0135(6) 0.0007(5) 0.0047(5) 0.0101(5)
C6A 0.0254(7) 0.0224(6) 0.0156(6) -0.0024(5) 0.0029(5) 0.0088(5)
C7A 0.0207(7) 0.0207(6) 0.0161(6) 0.0030(5) 0.0020(4) 0.0073(5)
C8A 0.0210(7) 0.0228(6) 0.0165(6) 0.0027(5) 0.0046(5) 0.0103(5)
C9A 0.0236(7) 0.0180(6) 0.0148(6) 0.0010(4) 0.0029(4) 0.0089(5)
C10A 0.0254(7) 0.0222(6) 0.0178(6) 0.0002(5) 0.0044(5) 0.0105(5)
C11A 0.0238(7) 0.0217(6) 0.0113(6) 0.0023(5) 0.0048(4) 0.0072(5)
C12A 0.0246(7) 0.0298(7) 0.0247(7) 0.0089(5) 0.0111(5) 0.0082(5)
C13A 0.0245(7) 0.0263(7) 0.0179(6) -0.0002(5) 0.0008(5) 0.0078(5)
C14A 0.0382(8) 0.0272(7) 0.0190(6) -0.0014(5) 0.0044(5) 0.0146(6)
C15A 0.0206(6) 0.0170(6) 0.0209(6) 0.0036(5) 0.0072(5) 0.0008(5)
C16A 0.0346(8) 0.0251(7) 0.0242(7) -0.0017(5) 0.0032(5) 0.0013(6)
C17A 0.0342(8) 0.0172(6) 0.0215(6) 0.0035(5) 0.0059(5) 0.0042(5)
C18A 0.0294(8) 0.0319(8) 0.0365(8) 0.0137(6) 0.0184(6) 0.0101(6)

loop_
_atom_type_symbol
_atom_type_description
_atom_type_scat_dispersion_real
_atom_type_scat_dispersion_imag
_atom_type_scat_source
C C 0.0181 0.0091 'International Tables Vol C Tables 4.2.6.8 and 6.1.1.4'
H H 0.0000 0.0000 'International Tables Vol C Tables 4.2.6.8 and 6.1.1.4'
N N 0.0311 0.0180 'International Tables Vol C Tables 4.2.6.8 and 6.1.1.4'
O O 0.0492 0.0322 'International Tables Vol C Tables 4.2.6.8 and 6.1.1.4'

loop_
_geom_angle_atom_site_label_1
_geom_angle_atom_site_label_2
_geom_angle_atom_site_label_3
_geom_angle
C3 O3 C11 120.31(9)
C4 O5 C15 119.78(9)
C3A O3A C11A 121.10(9)
C4A O5A C15A 119.01(9)
C1 N1 C3 119.59(9)
C1 N1 C4 116.78(9)
C3 N1 C4 120.58(9)
C1A N1A C3A 121.33(10)
C1A N1A C4A 119.76(10)
C3A N1A C4A 113.81(9)
O1 C1 N1 120.83(10)
O1 C1 C2 122.35(10)
N1 C1 C2 116.78(9)
C9 C2 C5 120.49(10)
C9 C2 C1 122.68(10)
C5 C2 C1 116.73(10)
O2 C3 O3 128.47(11)
O2 C3 N1 122.02(10)
O3 C3 N1 109.46(10)
O4 C4 O5 128.68(11)
O4 C4 N1 122.64(11)
O5 C4 N1 108.66(10)
C6 C5 C2 119.89(11)
C6 C5 H5 120.1
C2 C5 H5 120.1
C5 C6 C7 119.43(11)
C5 C6 H6 120.3
C7 C6 H6 120.3
C8 C7 C6 121.05(11)
C8 C7 C10 119.14(11)
C6 C7 C10 119.78(11)
C9 C8 C7 119.15(11)
C9 C8 H8 120.4
C7 C8 H8 120.4
C8 C9 C2 119.98(10)
C8 C9 H9 120.0
C2 C9 H9 120.0
N2 C10 C7 179.25(14)
O3 C11 C13 110.14(9)
O3 C11 C14 101.66(9)
C13 C11 C14 111.57(11)
O3 C11 C12 108.88(9)
C13 C11 C12 112.77(11)
C14 C11 C12 111.22(10)
C11 C12 H12A 109.5
C11 C12 H12B 109.5
H12A C12 H12B 109.5
C11 C12 H12C 109.5
H12A C12 H12C 109.5
H12B C12 H12C 109.5
C11 C13 H13A 109.5
C11 C13 H13B 109.5
H13A C13 H13B 109.5
C11 C13 H13C 109.5
H13A C13 H13C 109.5
H13B C13 H13C 109.5
C11 C14 H14A 109.5
C11 C14 H14B 109.5
H14A C14 H14B 109.5
C11 C14 H14C 109.5
H14A C14 H14C 109.5
H14B C14 H14C 109.5
O5 C15 C16 108.89(9)
O5 C15 C17 110.14(10)
C16 C15 C17 113.10(11)
O5 C15 C18 101.82(9)
C16 C15 C18 111.00(11)
C17 C15 C18 111.29(11)
C15 C16 H16A 109.5
C15 C16 H16B 109.5
H16A C16 H16B 109.5
C15 C16 H16C 109.5
H16A C16 H16C 109.5
H16B C16 H16C 109.5
C15 C17 H17A 109.5
C15 C17 H17B 109.5
H17A C17 H17B 109.5
C15 C17 H17C 109.5
H17A C17 H17C 109.5
H17B C17 H17C 109.5
C15 C18 H18A 109.5
C15 C18 H18B 109.5
H18A C18 H18B 109.5
C15 C18 H18C 109.5
H18A C18 H18C 109.5
H18B C18 H18C 109.5
O1A C1A N1A 121.28(11)
O1A C1A C2A 123.00(11)
N1A C1A C2A 115.72(10)
C5A C2A C9A 120.40(11)
C5A C2A C1A 117.51(10)
C9A C2A C1A 122.09(11)
O2A C3A O3A 128.84(11)
O2A C3A N1A 123.43(10)
O3A C3A N1A 107.72(9)
O4A C4A O5A 129.12(11)
O4A C4A N1A 120.31(11)
O5A C4A N1A 110.56(10)
C6A C5A C2A 119.83(11)
C6A C5A H5B 120.1
C2A C5A H5B 120.1
C5A C6A C7A 119.74(11)
C5A C6A H6B 120.1
C7A C6A H6B 120.1
C6A C7A C8A 120.59(11)
C6A C7A C10A 120.31(11)
C8A C7A C10A 119.09(11)
C9A C8A C7A 119.43(11)
C9A C8A H8B 120.3
C7A C8A H8B 120.3
C8A C9A C2A 119.95(11)
C8A C9A H9B 120.0
C2A C9A H9B 120.0
N2A C10A C7A 177.73(13)
O3A C11A C14A 101.56(9)
O3A C11A C13A 109.55(9)
C14A C11A C13A 111.36(10)
O3A C11A C12A 108.64(9)
C14A C11A C12A 111.78(10)
C13A C11A C12A 113.26(10)
C11A C12A H12D 109.5
C11A C12A H12E 109.5
H12D C12A H12E 109.5
C11A C12A H12F 109.5
H12D C12A H12F 109.5
H12E C12A H12F 109.5
C11A C13A H13D 109.5
C11A C13A H13E 109.5
H13D C13A H13E 109.5
C11A C13A H13F 109.5
H13D C13A H13F 109.5
H13E C13A H13F 109.5
C11A C14A H14D 109.5
C11A C14A H14E 109.5
H14D C14A H14E 109.5
C11A C14A H14F 109.5
H14D C14A H14F 109.5
H14E C14A H14F 109.5
O5A C15A C17A 101.91(9)
O5A C15A C16A 109.20(10)
C17A C15A C16A 111.22(11)
O5A C15A C18A 109.62(10)
C17A C15A C18A 111.31(11)
C16A C15A C18A 112.99(11)
C15A C16A H16D 109.5
C15A C16A H16E 109.5
H16D C16A H16E 109.5
C15A C16A H16F 109.5
H16D C16A H16F 109.5
H16E C16A H16F 109.5
C15A C17A H17D 109.5
C15A C17A H17E 109.5
H17D C17A H17E 109.5
C15A C17A H17F 109.5
H17D C17A H17F 109.5
H17E C17A H17F 109.5
C15A C18A H18D 109.5
C15A C18A H18E 109.5
H18D C18A H18E 109.5
C15A C18A H18F 109.5
H18D C18A H18F 109.5
H18E C18A H18F 109.5

loop_
_geom_bond_atom_site_label_1
_geom_bond_atom_site_label_2
_geom_bond_distance
O1 C1 1.2054(14)
O2 C3 1.2017(15)
O3 C3 1.3181(14)
O3 C11 1.4979(13)
O4 C4 1.1936(15)
O5 C4 1.3282(14)
O5 C15 1.4941(13)
O1A C1A 1.2094(15)
O2A C3A 1.1979(15)
O3A C3A 1.3202(14)
O3A C11A 1.4916(13)
O4A C4A 1.1986(15)
O5A C4A 1.3104(15)
O5A C15A 1.4991(13)
N1 C1 1.4175(15)
N1 C3 1.4314(15)
N1 C4 1.4346(15)
N2 C10 1.1477(17)
N1A C1A 1.4136(15)
N1A C3A 1.4354(15)
N1A C4A 1.4369(15)
N2A C10A 1.1485(17)
C1 C2 1.4927(16)
C2 C9 1.3937(16)
C2 C5 1.3961(16)
C5 C6 1.3797(17)
C5 H5 0.9500
C6 C7 1.3963(17)
C6 H6 0.9500
C7 C8 1.3960(17)
C7 C10 1.4455(16)
C8 C9 1.3851(16)
C8 H8 0.9500
C9 H9 0.9500
C11 C13 1.5151(18)
C11 C14 1.5167(17)
C11 C12 1.5179(17)
C12 H12A 0.9800
C12 H12B 0.9800
C12 H12C 0.9800
C13 H13A 0.9800
C13 H13B 0.9800
C13 H13C 0.9800
C14 H14A 0.9800
C14 H14B 0.9800
C14 H14C 0.9800
C15 C16 1.5150(18)
C15 C17 1.5155(18)
C15 C18 1.5158(17)
C16 H16A 0.9800
C16 H16B 0.9800
C16 H16C 0.9800
C17 H17A 0.9800
C17 H17B 0.9800
C17 H17C 0.9800
C18 H18A 0.9800
C18 H18B 0.9800
C18 H18C 0.9800
C1A C2A 1.4949(17)
C2A C5A 1.3925(17)
C2A C9A 1.3963(17)
C5A C6A 1.3806(18)
C5A H5B 0.9500
C6A C7A 1.3951(17)
C6A H6B 0.9500
C7A C8A 1.3974(17)
C7A C10A 1.4455(17)
C8A C9A 1.3821(17)
C8A H8B 0.9500
C9A H9B 0.9500
C11A C14A 1.5165(17)
C11A C13A 1.5177(17)
C11A C12A 1.5183(17)
C12A H12D 0.9800
C12A H12E 0.9800
C12A H12F 0.9800
C13A H13D 0.9800
C13A H13E 0.9800
C13A H13F 0.9800
C14A H14D 0.9800
C14A H14E 0.9800
C14A H14F 0.9800
C15A C17A 1.5143(17)
C15A C16A 1.5149(17)
C15A C18A 1.5168(18)
C16A H16D 0.9800
C16A H16E 0.9800
C16A H16F 0.9800
C17A H17D 0.9800
C17A H17E 0.9800
C17A H17F 0.9800
C18A H18D 0.9800
C18A H18E 0.9800
C18A H18F 0.9800
